data_1516412
loop_
_publ_author_name
'Santos, Rui C.'
'Figueira, Rita M. B. B. M.'
'Piedade, M F\'atima M'
'Diogo, Herm\'inio P'
'Minas da Piedade, Manuel E.'

_publ_section_title
;
 Energetics and structure of hydroxynicotinic acids. Crystal structures of
 2-, 4-, 6-hydroxynicotinic and 5-chloro-6-hydroxynicotinic acids.
;
_journal_issue 43
_journal_name_full 'The journal of physical chemistry. B'
_journal_page_first 14291
_journal_page_last 14309
_journal_paper_doi 10.1021/jp906908n
_journal_volume 113
_journal_year 2009
_chemical_formula_sum 'C6 H4 Cl N O3'
_chemical_formula_weight 173.55
_chemical_name_systematic
;
 ?
;
_space_group_IT_number 14
_symmetry_cell_setting monoclinic
_symmetry_space_group_name_Hall '-P 2ybc'
_symmetry_space_group_name_H-M 'P 1 21/c 1'
_atom_sites_solution_hydrogens geom
_atom_sites_solution_primary direct
_atom_sites_solution_secondary difmap
_audit_creation_method SHELXL-97
_cell_angle_alpha 90.00
_cell_angle_beta 97.72(2)
_cell_angle_gamma 90.00
_cell_formula_units_Z 4
_cell_length_a 5.469(2)
_cell_length_b 10.529(4)
_cell_length_c 11.795(4)
_cell_measurement_reflns_used 25
_cell_measurement_temperature 293(2)
_cell_measurement_theta_max 25.7
_cell_measurement_theta_min 12.5
_cell_volume 673.0(4)
_computing_structure_refinement 'SHELXL-97 (Sheldrick, 2008)'
_diffrn_ambient_temperature 293(2)
_diffrn_measured_fraction_theta_full 1.000
_diffrn_measured_fraction_theta_max 1.001
_diffrn_radiation_monochromator graphite
_diffrn_radiation_source 'fine-focus sealed tube'
_diffrn_radiation_type CuK\a
_diffrn_radiation_wavelength 1.54180
_diffrn_reflns_av_R_equivalents 0.0452
_diffrn_reflns_av_sigmaI/netI 0.0183
_diffrn_reflns_limit_h_max 0
_diffrn_reflns_limit_h_min -6
_diffrn_reflns_limit_k_max 13
_diffrn_reflns_limit_k_min 0
_diffrn_reflns_limit_l_max 14
_diffrn_reflns_limit_l_min -14
_diffrn_reflns_number 1485
_diffrn_reflns_theta_full 72.91
_diffrn_reflns_theta_max 72.91
_diffrn_reflns_theta_min 5.66
_exptl_absorpt_coefficient_mu 4.676
_exptl_absorpt_correction_type none
_exptl_crystal_colour colourless
_exptl_crystal_density_diffrn 1.713
_exptl_crystal_density_method 'not measured'
_exptl_crystal_description prism
_exptl_crystal_F_000 352
_exptl_crystal_size_max 0.22
_exptl_crystal_size_mid 0.19
_exptl_crystal_size_min 0.19
_refine_diff_density_max 0.342
_refine_diff_density_min -0.393
_refine_diff_density_rms 0.072
_refine_ls_extinction_coef 0.0113(18)
_refine_ls_extinction_expression Fc^*^=kFc[1+0.001xFc^2^\l^3^/sin(2\q)]^-1/4^
_refine_ls_extinction_method SHELXL
_refine_ls_goodness_of_fit_ref 1.063
_refine_ls_hydrogen_treatment mixed
_refine_ls_matrix_type full
_refine_ls_number_parameters 117
_refine_ls_number_reflns 1343
_refine_ls_number_restraints 0
_refine_ls_restrained_S_all 1.063
_refine_ls_R_factor_all 0.0435
_refine_ls_R_factor_gt 0.0406
_refine_ls_shift/su_max 0.029
_refine_ls_shift/su_mean 0.005
_refine_ls_structure_factor_coef Fsqd
_refine_ls_weighting_details 'calc w=1/[\s^2^(Fo^2^)+(0.0735P)^2^+0.2855P] where P=(Fo^2^+2Fc^2^)/3'
_refine_ls_weighting_scheme calc
_refine_ls_wR_factor_gt 0.1122
_refine_ls_wR_factor_ref 0.1167
_reflns_number_gt 1246
_reflns_number_total 1343
_reflns_threshold_expression >2\s(I)
_cod_data_source_file jp906908n_si_005.cif
_cod_data_source_block rui56b
_cod_original_sg_symbol_H-M P21/c
_cod_database_code 1516412

loop_
_symmetry_equiv_pos_as_xyz
'x, y, z'
'-x, y+1/2, -z+1/2'
'-x, -y, -z'
'x, -y-1/2, z-1/2'

loop_
_atom_site_label
_atom_site_type_symbol
_atom_site_fract_x
_atom_site_fract_y
_atom_site_fract_z
_atom_site_U_iso_or_equiv
_atom_site_adp_type
_atom_site_occupancy
_atom_site_symmetry_multiplicity
_atom_site_calc_flag
Cl1 Cl 0.27539(10) 0.08293(5) 0.54525(5) 0.0494(3) Uani 1 1 d
O1 O 0.1638(3) 0.35224(14) 0.47643(12) 0.0448(4) Uani 1 1 d
O3 O -0.3710(3) 0.07042(14) 0.84272(15) 0.0509(4) Uani 1 1 d
O2 O -0.5362(3) 0.26449(16) 0.84089(15) 0.0569(5) Uani 1 1 d
N1 N -0.1233(3) 0.38327(16) 0.59636(14) 0.0385(4) Uani 1 1 d
C3 C -0.0674(4) 0.14281(19) 0.67873(16) 0.0369(4) Uani 1 1 d
C4 C 0.0687(4) 0.18285(18) 0.59765(16) 0.0344(4) Uani 1 1 d
C5 C 0.0459(4) 0.30909(18) 0.55159(15) 0.0346(4) Uani 1 1 d
C6 C -0.3859(4) 0.17811(19) 0.80737(16) 0.0385(5) Uani 1 1 d
C1 C -0.2601(4) 0.34548(18) 0.67766(16) 0.0363(5) Uani 1 1 d
C2 C -0.2353(3) 0.22602(18) 0.72112(15) 0.0341(4) Uani 1 1 d
H2 H -0.632(6) 0.222(4) 0.885(3) 0.087(10) Uiso 1 1 d
H1N H -0.146(5) 0.458(3) 0.567(2) 0.056(8) Uiso 1 1 d
H3 H -0.056(4) 0.059(3) 0.712(2) 0.045(7) Uiso 1 1 d
H1 H -0.377(5) 0.406(2) 0.696(2) 0.043(6) Uiso 1 1 d

loop_
_atom_site_aniso_label
_atom_site_aniso_U_11
_atom_site_aniso_U_22
_atom_site_aniso_U_33
_atom_site_aniso_U_23
_atom_site_aniso_U_13
_atom_site_aniso_U_12
Cl1 0.0534(4) 0.0401(4) 0.0609(4) -0.0048(2) 0.0309(3) 0.0095(2)
O1 0.0621(9) 0.0368(7) 0.0441(8) 0.0033(6) 0.0381(7) 0.0023(6)
O3 0.0675(10) 0.0394(8) 0.0518(9) 0.0099(6) 0.0298(8) -0.0072(7)
O2 0.0764(11) 0.0436(9) 0.0628(10) 0.0051(7) 0.0532(9) 0.0013(8)
N1 0.0570(10) 0.0258(8) 0.0391(9) 0.0039(6) 0.0304(8) 0.0031(7)
C3 0.0489(11) 0.0278(9) 0.0373(10) 0.0019(7) 0.0177(8) 0.0012(7)
C4 0.0411(9) 0.0310(9) 0.0345(9) -0.0043(7) 0.0179(7) 0.0016(7)
C5 0.0440(10) 0.0322(9) 0.0317(8) -0.0029(7) 0.0206(7) -0.0016(7)
C6 0.0508(10) 0.0348(10) 0.0338(9) -0.0025(7) 0.0206(8) -0.0081(8)
C1 0.0490(10) 0.0293(9) 0.0362(9) -0.0020(7) 0.0267(8) 0.0010(8)
C2 0.0443(10) 0.0304(9) 0.0316(8) -0.0020(7) 0.0197(7) -0.0040(8)

loop_
_atom_type_symbol
_atom_type_description
_atom_type_scat_dispersion_real
_atom_type_scat_dispersion_imag
_atom_type_scat_source
N N 0.0311 0.0180 'International Tables Vol C Tables 4.2.6.8 and 6.1.1.4'
O O 0.0492 0.0322 'International Tables Vol C Tables 4.2.6.8 and 6.1.1.4'
Cl Cl 0.3639 0.7018 'International Tables Vol C Tables 4.2.6.8 and 6.1.1.4'
C C 0.0181 0.0091 'International Tables Vol C Tables 4.2.6.8 and 6.1.1.4'
H H 0.0000 0.0000 'International Tables Vol C Tables 4.2.6.8 and 6.1.1.4'

loop_
_geom_angle_atom_site_label_1
_geom_angle_atom_site_label_2
_geom_angle_atom_site_label_3
_geom_angle
C1 N1 C5 124.90(17)
C4 C3 C2 120.19(18)
C3 C4 C5 121.81(17)
C3 C4 Cl1 120.88(15)
C5 C4 Cl1 117.31(14)
O1 C5 N1 120.39(18)
O1 C5 C4 125.33(17)
N1 C5 C4 114.27(16)
O3 C6 O2 123.96(18)
O3 C6 C2 122.66(19)
O2 C6 C2 113.38(17)
N1 C1 C2 120.20(17)
C1 C2 C3 118.61(16)
C1 C2 C6 122.56(17)
C3 C2 C6 118.77(18)

loop_
_geom_bond_atom_site_label_1
_geom_bond_atom_site_label_2
_geom_bond_distance
Cl1 C4 1.7188(19)
O1 C5 1.250(2)
O3 C6 1.207(3)
O2 C6 1.322(3)
N1 C1 1.353(2)
N1 C5 1.369(2)
C3 C4 1.355(3)
C3 C2 1.409(3)
C4 C5 1.435(3)
C6 C2 1.481(2)
C1 C2 1.358(3)

loop_
_geom_torsion_atom_site_label_1
_geom_torsion_atom_site_label_2
_geom_torsion_atom_site_label_3
_geom_torsion_atom_site_label_4
_geom_torsion
C2 C3 C4 C5 -0.6(3)
C2 C3 C4 Cl1 179.75(15)
C1 N1 C5 O1 179.9(2)
C1 N1 C5 C4 0.5(3)
C3 C4 C5 O1 -179.6(2)
Cl1 C4 C5 O1 0.1(3)
C3 C4 C5 N1 -0.1(3)
Cl1 C4 C5 N1 179.50(14)
C5 N1 C1 C2 0.0(3)
N1 C1 C2 C3 -0.8(3)
N1 C1 C2 C6 -177.94(18)
C4 C3 C2 C1 1.1(3)
C4 C3 C2 C6 178.36(18)
O3 C6 C2 C1 177.0(2)
O2 C6 C2 C1 -3.0(3)
O3 C6 C2 C3 -0.2(3)
O2 C6 C2 C3 179.91(18)
